data_4131596
loop_
_publ_author_name
'Chogii, Isaac'
'Das, Pradipta'
'Fell, Jason S.'
'Scott, Kevin A.'
'Crawford, Mark N.'
'Houk, K. N.'
'Njardarson, Jon T.'

_publ_section_title
;
 New Class of Anion-Accelerated Amino-Cope Rearrangements as Gateway to
 Diverse Chiral Structures.
;
_journal_issue 37
_journal_name_full 'Journal of the American Chemical Society'
_journal_page_first 13141
_journal_page_last 13146
_journal_paper_doi 10.1021/jacs.7b07319
_journal_volume 139
_journal_year 2017
_chemical_absolute_configuration ad
_chemical_formula_moiety 'C17 H24 Br N O S'
_chemical_formula_sum 'C17 H24 Br N O S'
_chemical_formula_weight 370.34
_space_group_crystal_system orthorhombic
_space_group_IT_number 19
_space_group_name_Hall 'P 2ac 2ab'
_space_group_name_H-M_alt 'P 21 21 21'
_atom_sites_solution_hydrogens mixed
_atom_sites_solution_primary direct
_audit_creation_date 2017-06-27
_audit_creation_method
;
Olex2 1.2
(compiled 2017.03.28 svn.r3405 for OlexSys, GUI svn.r5337)
;
_cell_angle_alpha 90
_cell_angle_beta 90
_cell_angle_gamma 90
_cell_formula_units_Z 4
_cell_length_a 5.7214(3)
_cell_length_b 9.7243(6)
_cell_length_c 31.378(2)
_cell_measurement_reflns_used 3531
_cell_measurement_temperature 100.0
_cell_measurement_theta_max 24.451
_cell_measurement_theta_min 2.596
_cell_volume 1745.77(18)
_computing_cell_refinement 'SAINT v8.34A (Bruker, 2013)'
_computing_data_reduction 'SAINT v8.34A (Bruker, 2013)'
_computing_molecular_graphics 'Olex2 (Dolomanov et al., 2009)'
_computing_publication_material 'Olex2 (Dolomanov et al., 2009)'
_computing_structure_refinement 'ShelXL (Sheldrick, 2015)'
_computing_structure_solution 'ShelXS (Sheldrick, 2008)'
_diffrn_ambient_temperature 100.0
_diffrn_detector_area_resol_mean 8
_diffrn_measured_fraction_theta_full 0.966
_diffrn_measured_fraction_theta_max 0.998
_diffrn_measurement_device_type 'Bruker APEX-II CCD'
_diffrn_measurement_method '\f and \w scans'
_diffrn_radiation_monochromator graphite
_diffrn_radiation_type MoK\a
_diffrn_radiation_wavelength 0.71073
_diffrn_reflns_av_R_equivalents 0.0531
_diffrn_reflns_av_unetI/netI 0.0618
_diffrn_reflns_Laue_measured_fraction_full 0.966
_diffrn_reflns_Laue_measured_fraction_max 0.998
_diffrn_reflns_limit_h_max 6
_diffrn_reflns_limit_h_min -6
_diffrn_reflns_limit_k_max 11
_diffrn_reflns_limit_k_min -11
_diffrn_reflns_limit_l_max 38
_diffrn_reflns_limit_l_min -38
_diffrn_reflns_number 12358
_diffrn_reflns_point_group_measured_fraction_full 0.964
_diffrn_reflns_point_group_measured_fraction_max 0.997
_diffrn_reflns_theta_full 26.000
_diffrn_reflns_theta_max 25.677
_diffrn_reflns_theta_min 2.193
_diffrn_source 'sealed tube'
_diffrn_standards_number 0
_exptl_absorpt_coefficient_mu 2.473
_exptl_absorpt_correction_T_max 0.7453
_exptl_absorpt_correction_T_min 0.5811
_exptl_absorpt_correction_type multi-scan
_exptl_absorpt_process_details
;
SADABS-2014/5 (Bruker,2014/5) was used for absorption correction.
wR2(int) was 0.0852 before and 0.0715 after correction.
The Ratio of minimum to maximum transmission is 0.7797.
The \l/2 correction factor is 0.00150.
;
_exptl_crystal_colour 'clear colourless'
_exptl_crystal_colour_lustre clear
_exptl_crystal_colour_primary colourless
_exptl_crystal_density_diffrn 1.409
_exptl_crystal_description plate
_exptl_crystal_F_000 768
_exptl_crystal_size_max 0.45
_exptl_crystal_size_mid 0.4005
_exptl_crystal_size_min 0.14
_refine_diff_density_max 0.964
_refine_diff_density_min -1.025
_refine_diff_density_rms 0.104
_refine_ls_abs_structure_details
;
 Refined as an inversion twin.
;
_refine_ls_abs_structure_Flack 0.06(2)
_refine_ls_extinction_method none
_refine_ls_goodness_of_fit_ref 1.147
_refine_ls_hydrogen_treatment mixed
_refine_ls_matrix_type full
_refine_ls_number_parameters 197
_refine_ls_number_reflns 3290
_refine_ls_number_restraints 0
_refine_ls_restrained_S_all 1.147
_refine_ls_R_factor_all 0.0557
_refine_ls_R_factor_gt 0.0500
_refine_ls_shift/su_max 0.000
_refine_ls_shift/su_mean 0.000
_refine_ls_structure_factor_coef Fsqd
_refine_ls_weighting_details
;
 w=1/[\s^2^(Fo^2^)+6.0259P]
 where P=(Fo^2^+2Fc^2^)/3
;
_refine_ls_weighting_scheme calc
_refine_ls_wR_factor_gt 0.1117
_refine_ls_wR_factor_ref 0.1137
_reflns_Friedel_coverage 0.693
_reflns_Friedel_fraction_full 0.961
_reflns_Friedel_fraction_max 0.996
_reflns_number_gt 3017
_reflns_number_total 3290
_reflns_threshold_expression 'I > 2\s(I)'
_cod_data_source_file ja7b07319_si_003.cif
_cod_data_source_block mo_pdiv2411_0m
_cod_original_cell_volume 1745.79(18)
_cod_database_code 4131596
_shelxl_version_number 2012-9
_shelx_space_group_comment
;
The symmetry employed for this shelxl refinement is uniquely defined
by the following loop, which should always be used as a source of
symmetry information in preference to the above space-group names.
They are only intended as comments.
;
_olex2_refinement_description
;
1. Twinned data refinement
 Scales: 0.94(2)
 0.06(2)
2. Fixed Uiso
 At 1.2 times of:
  All C(H) groups, All C(H,H) groups, All N(H) groups
 At 1.5 times of:
  All C(H,H,H) groups
3.a Ternary CH refined with riding coordinates:
 C1(H1A), C6(H6)
3.b Secondary CH2 refined with riding coordinates:
 C7(H7A,H7B), C2(H2A,H2B), C5(H5A,H5B)
3.c Aromatic/amide H refined with riding coordinates:
 C12(H12), C3(H3), C13(H13), C10(H10), C4(H4), C9(H9)
3.d Idealised Me refined as rotating group:
 C15(H15A,H15B,H15C), C16(H16A,H16B,H16C), C17(H17A,H17B,H17C)
;
_olex2_submission_special_instructions 'No special instructions were received'

loop_
_space_group_symop_operation_xyz
'x, y, z'
'-x+1/2, -y, z+1/2'
'-x, y+1/2, -z+1/2'
'x+1/2, -y+1/2, -z'

loop_
_atom_site_label
_atom_site_type_symbol
_atom_site_fract_x
_atom_site_fract_y
_atom_site_fract_z
_atom_site_U_iso_or_equiv
_atom_site_adp_type
_atom_site_occupancy
_atom_site_site_symmetry_order
_atom_site_calc_flag
_atom_site_refinement_flags_posn
Br1 Br -0.14990(14) 0.35697(8) 0.48122(3) 0.0275(2) Uani 1 1 d .
S1 S 0.2992(3) 1.04010(18) 0.25040(6) 0.0165(4) Uani 1 1 d .
N1 N 0.3806(11) 0.9115(6) 0.28037(19) 0.0166(13) Uani 1 1 d .
H1 H 0.441(14) 0.842(9) 0.271(2) 0.020 Uiso 1 1 d R
C11 C 0.0449(14) 0.4976(8) 0.4574(2) 0.0215(17) Uani 1 1 d .
C12 C 0.2525(14) 0.4606(9) 0.4382(3) 0.0243(18) Uani 1 1 d .
H12 H 0.3004 0.3671 0.4374 0.029 Uiso 1 1 calc R
C8 C 0.3218(15) 0.6980(8) 0.4204(2) 0.0222(17) Uani 1 1 d .
C1 C 0.4496(13) 0.9400(7) 0.3246(2) 0.0159(15) Uani 1 1 d .
H1A H 0.3666 1.0254 0.3339 0.019 Uiso 1 1 calc R
C3 C 0.7884(13) 1.0369(8) 0.3690(2) 0.0236(18) Uani 1 1 d .
H3 H 0.9233 1.0935 0.3670 0.028 Uiso 1 1 calc R
C7 C 0.3604(13) 0.8212(6) 0.3521(2) 0.0155(15) Uani 1 1 d .
H7A H 0.3898 0.7345 0.3364 0.019 Uiso 1 1 calc R
H7B H 0.1889 0.8311 0.3549 0.019 Uiso 1 1 calc R
C2 C 0.7155(12) 0.9667(8) 0.3283(2) 0.0204(16) Uani 1 1 d .
H2A H 0.7986 0.8777 0.3262 0.025 Uiso 1 1 calc R
H2B H 0.7655 1.0241 0.3039 0.025 Uiso 1 1 calc R
C13 C 0.3887(14) 0.5614(8) 0.4201(2) 0.0211(17) Uani 1 1 d .
H13 H 0.5325 0.5365 0.4071 0.025 Uiso 1 1 calc R
C15 C 0.4041(12) 0.8735(8) 0.1811(2) 0.0194(16) Uani 1 1 d .
H15A H 0.5277 0.9421 0.1771 0.029 Uiso 1 1 calc GR
H15B H 0.3545 0.8381 0.1533 0.029 Uiso 1 1 calc GR
H15C H 0.4638 0.7976 0.1986 0.029 Uiso 1 1 calc GR
C10 C -0.0295(14) 0.6314(9) 0.4589(2) 0.0247(17) Uani 1 1 d .
H10 H -0.1730 0.6548 0.4723 0.030 Uiso 1 1 calc R
C6 C 0.4638(15) 0.8064(8) 0.3969(2) 0.0227(17) Uani 1 1 d .
H6 H 0.6259 0.7694 0.3935 0.027 Uiso 1 1 calc R
C4 C 0.6896(15) 1.0302(8) 0.4069(3) 0.0270(18) Uani 1 1 d .
H4 H 0.7563 1.0870 0.4283 0.032 Uiso 1 1 calc R
C16 C 0.0843(13) 1.0493(8) 0.1749(2) 0.0225(17) Uani 1 1 d .
H16A H -0.0482 1.0912 0.1898 0.034 Uiso 1 1 calc GR
H16B H 0.0294 1.0063 0.1485 0.034 Uiso 1 1 calc GR
H16C H 0.2000 1.1203 0.1681 0.034 Uiso 1 1 calc GR
C14 C 0.1967(13) 0.9399(7) 0.2035(2) 0.0183(16) Uani 1 1 d .
C5 C 0.4831(16) 0.9433(9) 0.4205(3) 0.0282(19) Uani 1 1 d .
H5A H 0.3378 0.9965 0.4158 0.034 Uiso 1 1 calc R
H5B H 0.4957 0.9247 0.4514 0.034 Uiso 1 1 calc R
C9 C 0.1104(15) 0.7329(8) 0.4403(2) 0.0260(19) Uani 1 1 d .
H9 H 0.0619 0.8263 0.4411 0.031 Uiso 1 1 calc R
C17 C 0.0136(13) 0.8362(8) 0.2183(2) 0.0231(17) Uani 1 1 d .
H17A H 0.0906 0.7612 0.2337 0.035 Uiso 1 1 calc GR
H17B H -0.0688 0.7989 0.1935 0.035 Uiso 1 1 calc GR
H17C H -0.0985 0.8819 0.2372 0.035 Uiso 1 1 calc GR
O1 O 0.5029(9) 1.1222(5) 0.23422(16) 0.0219(12) Uani 1 1 d .

loop_
_atom_site_aniso_label
_atom_site_aniso_U_11
_atom_site_aniso_U_22
_atom_site_aniso_U_33
_atom_site_aniso_U_23
_atom_site_aniso_U_13
_atom_site_aniso_U_12
Br1 0.0281(4) 0.0213(4) 0.0332(4) 0.0067(4) -0.0028(4) -0.0069(4)
S1 0.0179(9) 0.0109(8) 0.0205(9) 0.0004(7) -0.0012(7) 0.0008(7)
N1 0.019(3) 0.010(3) 0.021(3) -0.001(2) 0.001(3) 0.007(3)
C11 0.020(4) 0.023(4) 0.021(4) 0.007(3) -0.003(3) -0.006(3)
C12 0.028(4) 0.016(4) 0.029(4) 0.007(3) -0.006(3) 0.005(4)
C8 0.025(4) 0.026(4) 0.016(4) 0.004(3) -0.004(3) -0.007(4)
C1 0.017(4) 0.011(4) 0.020(4) -0.001(3) -0.001(3) 0.002(3)
C3 0.026(4) 0.017(4) 0.028(4) 0.000(3) -0.007(3) 0.000(3)
C7 0.016(3) 0.009(3) 0.022(4) 0.000(3) -0.001(3) -0.004(3)
C2 0.016(4) 0.021(4) 0.024(4) 0.002(3) 0.000(3) -0.004(3)
C13 0.020(4) 0.017(4) 0.026(4) 0.001(3) -0.005(3) 0.001(3)
C15 0.018(4) 0.017(4) 0.023(4) -0.002(3) 0.002(3) 0.002(3)
C10 0.025(4) 0.028(5) 0.021(4) 0.005(4) 0.001(3) -0.005(4)
C6 0.030(4) 0.017(4) 0.021(4) 0.005(3) -0.001(3) 0.005(4)
C4 0.031(5) 0.020(4) 0.030(4) -0.001(3) -0.007(4) -0.001(4)
C16 0.022(4) 0.018(4) 0.027(4) 0.001(3) -0.005(3) 0.001(3)
C14 0.017(4) 0.015(4) 0.023(4) -0.002(3) -0.004(3) 0.004(3)
C5 0.041(5) 0.018(4) 0.026(4) -0.001(3) 0.003(4) -0.006(4)
C9 0.038(5) 0.018(4) 0.021(4) 0.005(3) 0.000(4) 0.003(4)
C17 0.018(4) 0.024(5) 0.027(4) -0.005(3) 0.001(3) -0.005(4)
O1 0.026(3) 0.014(3) 0.026(3) 0.003(2) 0.000(2) -0.008(2)

loop_
_atom_type_symbol
_atom_type_description
_atom_type_scat_dispersion_real
_atom_type_scat_dispersion_imag
_atom_type_scat_source
C C 0.0033 0.0016 'International Tables Vol C Tables 4.2.6.8 and 6.1.1.4'
H H 0.0000 0.0000 'International Tables Vol C Tables 4.2.6.8 and 6.1.1.4'
Br Br -0.2901 2.4595 'International Tables Vol C Tables 4.2.6.8 and 6.1.1.4'
N N 0.0061 0.0033 'International Tables Vol C Tables 4.2.6.8 and 6.1.1.4'
O O 0.0106 0.0060 'International Tables Vol C Tables 4.2.6.8 and 6.1.1.4'
S S 0.1246 0.1234 'International Tables Vol C Tables 4.2.6.8 and 6.1.1.4'

loop_
_geom_angle_atom_site_label_1
_geom_angle_atom_site_label_2
_geom_angle_atom_site_label_3
_geom_angle
N1 S1 C14 98.3(3)
O1 S1 N1 112.4(3)
O1 S1 C14 104.8(3)
S1 N1 H1 123(6)
C1 N1 S1 118.4(5)
C1 N1 H1 112(6)
C12 C11 Br1 119.0(6)
C10 C11 Br1 118.9(6)
C10 C11 C12 122.1(8)
C11 C12 H12 120.6
C13 C12 C11 118.8(8)
C13 C12 H12 120.6
C13 C8 C6 120.9(8)
C13 C8 C9 118.3(7)
C9 C8 C6 120.6(7)
N1 C1 H1A 107.8
N1 C1 C7 107.5(6)
N1 C1 C2 111.5(6)
C7 C1 H1A 107.8
C7 C1 C2 114.4(6)
C2 C1 H1A 107.8
C2 C3 H3 115.7
C4 C3 H3 115.7
C4 C3 C2 128.5(8)
C1 C7 H7A 108.0
C1 C7 H7B 108.0
C1 C7 C6 117.3(6)
H7A C7 H7B 107.2
C6 C7 H7A 108.0
C6 C7 H7B 108.0
C1 C2 H2A 108.7
C1 C2 H2B 108.7
C3 C2 C1 114.4(6)
C3 C2 H2A 108.7
C3 C2 H2B 108.7
H2A C2 H2B 107.6
C12 C13 C8 121.7(8)
C12 C13 H13 119.2
C8 C13 H13 119.2
H15A C15 H15B 109.5
H15A C15 H15C 109.5
H15B C15 H15C 109.5
C14 C15 H15A 109.5
C14 C15 H15B 109.5
C14 C15 H15C 109.5
C11 C10 H10 120.7
C11 C10 C9 118.5(8)
C9 C10 H10 120.7
C8 C6 C7 107.7(6)
C8 C6 H6 107.3
C8 C6 C5 114.0(7)
C7 C6 H6 107.3
C5 C6 C7 113.0(6)
C5 C6 H6 107.3
C3 C4 H4 116.0
C3 C4 C5 128.0(8)
C5 C4 H4 116.0
H16A C16 H16B 109.5
H16A C16 H16C 109.5
H16B C16 H16C 109.5
C14 C16 H16A 109.5
C14 C16 H16B 109.5
C14 C16 H16C 109.5
C15 C14 S1 109.9(5)
C15 C14 C16 110.6(6)
C15 C14 C17 113.3(6)
C16 C14 S1 103.4(5)
C17 C14 S1 108.8(5)
C17 C14 C16 110.4(6)
C6 C5 H5A 108.8
C6 C5 H5B 108.8
C4 C5 C6 113.9(7)
C4 C5 H5A 108.8
C4 C5 H5B 108.8
H5A C5 H5B 107.7
C8 C9 H9 119.7
C10 C9 C8 120.6(8)
C10 C9 H9 119.7
C14 C17 H17A 109.5
C14 C17 H17B 109.5
C14 C17 H17C 109.5
H17A C17 H17B 109.5
H17A C17 H17C 109.5
H17B C17 H17C 109.5

loop_
_geom_bond_atom_site_label_1
_geom_bond_atom_site_label_2
_geom_bond_distance
Br1 C11 1.916(8)
S1 N1 1.633(6)
S1 C14 1.860(7)
S1 O1 1.501(5)
N1 H1 0.82(9)
N1 C1 1.470(9)
C11 C12 1.380(11)
C11 C10 1.370(12)
C12 H12 0.9500
C12 C13 1.374(11)
C8 C13 1.383(11)
C8 C6 1.522(11)
C8 C9 1.402(12)
C1 H1A 1.0000
C1 C7 1.528(9)
C1 C2 1.548(10)
C3 H3 0.9500
C3 C2 1.505(10)
C3 C4 1.320(11)
C7 H7A 0.9900
C7 H7B 0.9900
C7 C6 1.532(10)
C2 H2A 0.9900
C2 H2B 0.9900
C13 H13 0.9500
C15 H15A 0.9800
C15 H15B 0.9800
C15 H15C 0.9800
C15 C14 1.523(10)
C10 H10 0.9500
C10 C9 1.399(11)
C6 H6 1.0000
C6 C5 1.528(11)
C4 H4 0.9500
C4 C5 1.514(12)
C16 H16A 0.9800
C16 H16B 0.9800
C16 H16C 0.9800
C16 C14 1.533(10)
C14 C17 1.526(11)
C5 H5A 0.9900
C5 H5B 0.9900
C9 H9 0.9500
C17 H17A 0.9800
C17 H17B 0.9800
C17 H17C 0.9800

loop_
_geom_torsion_atom_site_label_1
_geom_torsion_atom_site_label_2
_geom_torsion_atom_site_label_3
_geom_torsion_atom_site_label_4
_geom_torsion
Br1 C11 C12 C13 178.3(6)
Br1 C11 C10 C9 -178.1(6)
S1 N1 C1 C7 142.5(5)
S1 N1 C1 C2 -91.4(7)
N1 S1 C14 C15 -69.2(5)
N1 S1 C14 C16 172.8(5)
N1 S1 C14 C17 55.4(5)
N1 C1 C7 C6 164.1(6)
N1 C1 C2 C3 162.6(6)
C11 C12 C13 C8 -0.6(12)
C11 C10 C9 C8 0.2(11)
C12 C11 C10 C9 0.0(12)
C8 C6 C5 C4 158.1(7)
C1 C7 C6 C8 170.7(6)
C1 C7 C6 C5 43.9(10)
C3 C4 C5 C6 31.4(12)
C7 C1 C2 C3 -75.2(8)
C7 C6 C5 C4 -78.4(9)
C2 C1 C7 C6 39.7(9)
C2 C3 C4 C5 3.8(14)
C13 C8 C6 C7 92.4(8)
C13 C8 C6 C5 -141.3(8)
C13 C8 C9 C10 -0.6(11)
C10 C11 C12 C13 0.2(12)
C6 C8 C13 C12 -174.5(7)
C6 C8 C9 C10 174.7(7)
C4 C3 C2 C1 29.8(12)
C14 S1 N1 C1 -172.2(5)
C9 C8 C13 C12 0.8(12)
C9 C8 C6 C7 -82.8(9)
C9 C8 C6 C5 43.5(10)
O1 S1 N1 C1 77.9(6)
O1 S1 C14 C15 46.7(6)
O1 S1 C14 C16 -71.3(5)
O1 S1 C14 C17 171.3(5)

loop_
_twin_individual_id
_twin_individual_mass_fraction_refined
1 0.94(2)
2 0.06(2)
